data_4108894
loop_
_publ_author_name
'Jian Zhang'
'Shumei Chen'
'Areg Zingiryan'
'Xianhui Bu'

_publ_contact_author_address
;
Department of Chemistry and Biochemistry
California State University, Long Beach
1250 Bellflower Boulevard, Long Beach, CA 90840
;
_publ_contact_author_email xbu@csulb.edu
_publ_contact_author_name 'Xianhui Bu'
_publ_section_title
;
 Integrated Molecular Chirality, Absolute Helicity, and Intrinsic Chiral
 Topology in Three-Dimensional Open-Framework Materials
;
_journal_name_full 'Journal of the American Chemical Society'
_journal_page_first 17246
_journal_page_last 17247
_journal_paper_doi 10.1021/ja8075692
_journal_volume 130
_journal_year 2008
_chemical_formula_sum 'C40 H72 Ni4 O24'
_chemical_formula_weight 1171.74
_chemical_name_systematic
; 
 ? 
;
_space_group_IT_number 19
_symmetry_cell_setting orthorhombic
_symmetry_space_group_name_Hall 'P 2ac 2ab'
_symmetry_space_group_name_H-M 'P 21 21 21'
_atom_sites_solution_hydrogens geom
_atom_sites_solution_primary direct
_atom_sites_solution_secondary difmap
_audit_creation_method SHELXL-97
_cell_angle_alpha 90.00
_cell_angle_beta 90.00
_cell_angle_gamma 90.00
_cell_formula_units_Z 1
_cell_length_a 7.2182(7)
_cell_length_b 12.1753(13)
_cell_length_c 14.1824(15)
_cell_measurement_reflns_used 1983
_cell_measurement_temperature 273(2)
_cell_measurement_theta_max 25.01
_cell_measurement_theta_min 2.87
_cell_volume 1246.4(2)
_computing_cell_refinement 'Bruker SMART'
_computing_data_collection 'Bruker SMART'
_computing_data_reduction 'Bruker SAINT'
_computing_molecular_graphics 'Bruker SHELXTL'
_computing_publication_material 'Bruker SHELXTL'
_computing_structure_refinement 'SHELXL-97 (Sheldrick, 1997)'
_computing_structure_solution 'SHELXS-97 (Sheldrick, 1990)'
_diffrn_ambient_temperature 273(2)
_diffrn_measured_fraction_theta_full 0.999
_diffrn_measured_fraction_theta_max 0.999
_diffrn_measurement_device_type 'CCD area detector'
_diffrn_measurement_method 'phi and omega scans'
_diffrn_radiation_monochromator graphite
_diffrn_radiation_source 'fine-focus sealed tube'
_diffrn_radiation_type MoK\a
_diffrn_radiation_wavelength 0.71073
_diffrn_reflns_av_R_equivalents 0.0602
_diffrn_reflns_av_sigmaI/netI 0.0593
_diffrn_reflns_limit_h_max 8
_diffrn_reflns_limit_h_min -8
_diffrn_reflns_limit_k_max 14
_diffrn_reflns_limit_k_min -14
_diffrn_reflns_limit_l_max 16
_diffrn_reflns_limit_l_min -13
_diffrn_reflns_number 5889
_diffrn_reflns_theta_full 25.14
_diffrn_reflns_theta_max 25.14
_diffrn_reflns_theta_min 2.20
_exptl_absorpt_coefficient_mu 1.570
_exptl_absorpt_correction_type none
_exptl_crystal_density_diffrn 1.561
_exptl_crystal_F_000 616
_refine_diff_density_max 0.947
_refine_diff_density_min -0.493
_refine_diff_density_rms 0.099
_refine_ls_abs_structure_details 'Flack H D (1983), Acta Cryst. A39, 876-881'
_refine_ls_abs_structure_Flack 0.00(4)
_refine_ls_extinction_method none
_refine_ls_goodness_of_fit_ref 1.038
_refine_ls_hydrogen_treatment constr
_refine_ls_matrix_type full
_refine_ls_number_parameters 157
_refine_ls_number_reflns 2223
_refine_ls_number_restraints 0
_refine_ls_restrained_S_all 1.038
_refine_ls_R_factor_all 0.0526
_refine_ls_R_factor_gt 0.0454
_refine_ls_shift/su_max 0.022
_refine_ls_shift/su_mean 0.002
_refine_ls_structure_factor_coef Fsqd
_refine_ls_weighting_details 'calc w=1/[\s^2^(Fo^2^)+(0.0720P)^2^+0.0000P] where P=(Fo^2^+2Fc^2^)/3'
_refine_ls_weighting_scheme calc
_refine_ls_wR_factor_gt 0.1210
_refine_ls_wR_factor_ref 0.1256
_reflns_number_gt 1921
_reflns_number_total 2223
_reflns_threshold_expression >2sigma(I)
_cod_data_source_file ja8075692_si_001_5.cif
_cod_data_source_block 4
_cod_database_code 4108894

loop_
_symmetry_equiv_pos_as_xyz
'x, y, z'
'-x+1/2, -y, z+1/2'
'x+1/2, -y+1/2, -z'
'-x, y+1/2, -z+1/2'

loop_
_atom_site_label
_atom_site_type_symbol
_atom_site_fract_x
_atom_site_fract_y
_atom_site_fract_z
_atom_site_U_iso_or_equiv
_atom_site_adp_type
_atom_site_occupancy
_atom_site_symmetry_multiplicity
_atom_site_calc_flag
_atom_site_refinement_flags
Ni1 Ni 0.37680(8) 0.25496(5) 0.49049(4) 0.0168(2) Uani 1 1 d .
O1 O 0.4784(4) 0.2497(3) 0.3586(2) 0.0266(8) Uani 1 1 d .
O1W O 0.4475(6) 0.0912(3) 0.5092(3) 0.0437(12) Uani 1 1 d .
H1WA H 0.5598 0.0764 0.5222 0.066 Uiso 1 1 d R
H1WB H 0.3795 0.0379 0.5266 0.066 Uiso 1 1 d R
O2 O 0.7821(5) 0.2302(4) 0.3766(2) 0.0347(10) Uani 1 1 d .
O2W O 0.1242(4) 0.1980(2) 0.4443(2) 0.0172(7) Uani 1 1 d .
H2WA H 0.1173 0.1296 0.4561 0.026 Uiso 1 1 d R
H2WB H 0.0974 0.2070 0.3865 0.026 Uiso 1 1 d R
O3 O 0.4163(5) -0.0108(3) 0.0103(2) 0.0268(8) Uani 1 1 d .
O4 O 0.6936(4) -0.0832(3) 0.0376(3) 0.0231(8) Uani 1 1 d .
C1 C 0.6673(6) 0.2213(4) 0.2219(3) 0.0210(11) Uani 1 1 d .
C2 C 0.6673(10) 0.0966(5) 0.1930(4) 0.0464(17) Uani 1 1 d .
C3 C 0.6451(7) 0.1035(4) 0.0851(3) 0.0206(11) Uani 1 1 d .
H3A H 0.7684 0.1187 0.0594 0.025 Uiso 1 1 calc R
C4 C 0.5273(10) 0.2014(5) 0.0626(5) 0.0511(19) Uani 1 1 d .
H4A H 0.4070 0.1788 0.0392 0.061 Uiso 1 1 calc R
H4B H 0.5866 0.2474 0.0156 0.061 Uiso 1 1 calc R
C5 C 0.5078(10) 0.2645(5) 0.1594(4) 0.0511(17) Uani 1 1 d .
H5A H 0.5192 0.3431 0.1500 0.061 Uiso 1 1 calc R
H5B H 0.3888 0.2493 0.1883 0.061 Uiso 1 1 calc R
C6 C 0.8462(9) 0.2730(7) 0.1931(5) 0.069(2) Uani 1 1 d .
H6A H 0.8580 0.3436 0.2228 0.104 Uiso 1 1 calc R
H6B H 0.8483 0.2819 0.1258 0.104 Uiso 1 1 calc R
H6C H 0.9473 0.2269 0.2121 0.104 Uiso 1 1 calc R
C7 C 0.8501(14) 0.0349(8) 0.2205(6) 0.114(4) Uani 1 1 d .
H7A H 0.8251 -0.0422 0.2269 0.171 Uiso 1 1 calc R
H7B H 0.8958 0.0632 0.2793 0.171 Uiso 1 1 calc R
H7C H 0.9414 0.0460 0.1722 0.171 Uiso 1 1 calc R
C8 C 0.5024(11) 0.0358(5) 0.2376(5) 0.063(2) Uani 1 1 d .
H8A H 0.4915 -0.0358 0.2098 0.095 Uiso 1 1 calc R
H8B H 0.3907 0.0766 0.2264 0.095 Uiso 1 1 calc R
H8C H 0.5221 0.0287 0.3042 0.095 Uiso 1 1 calc R
C9 C 0.6388(6) 0.2345(3) 0.3283(3) 0.0185(10) Uani 1 1 d .
C10 C 0.5803(7) -0.0047(4) 0.0407(3) 0.0206(11) Uani 1 1 d .

loop_
_atom_site_aniso_label
_atom_site_aniso_U_11
_atom_site_aniso_U_22
_atom_site_aniso_U_33
_atom_site_aniso_U_23
_atom_site_aniso_U_13
_atom_site_aniso_U_12
Ni1 0.0105(3) 0.0226(3) 0.0172(3) 0.0030(2) 0.0006(2) -0.0003(3)
O1 0.0193(18) 0.0396(19) 0.0208(16) -0.007(2) 0.0018(13) -0.0064(19)
O1W 0.0174(18) 0.029(2) 0.084(4) 0.018(2) -0.014(2) -0.0018(16)
O2 0.0170(17) 0.074(3) 0.0131(16) 0.000(2) -0.0027(14) 0.010(2)
O2W 0.0132(15) 0.0216(15) 0.0170(16) 0.0049(13) -0.0012(14) 0.0000(15)
O3 0.0177(19) 0.0242(17) 0.038(2) -0.0065(15) -0.0032(16) 0.0000(15)
O4 0.0128(17) 0.0235(18) 0.033(2) -0.0077(16) 0.0015(15) 0.0016(15)
C1 0.018(3) 0.027(2) 0.018(2) 0.0003(19) 0.0006(19) -0.0037(19)
C2 0.068(5) 0.045(3) 0.026(3) -0.007(3) -0.003(3) 0.007(3)
C3 0.019(2) 0.022(2) 0.020(3) -0.0045(19) -0.005(2) 0.000(2)
C4 0.069(4) 0.036(3) 0.049(4) 0.006(3) -0.036(4) -0.016(3)
C5 0.062(5) 0.051(4) 0.040(3) -0.004(3) -0.008(3) 0.022(4)
C6 0.053(4) 0.130(7) 0.024(3) -0.008(4) 0.008(3) -0.042(5)
C7 0.168(11) 0.110(7) 0.063(6) -0.032(5) -0.052(7) 0.096(7)
C8 0.125(7) 0.032(3) 0.032(4) -0.008(3) 0.033(4) -0.035(4)
C9 0.017(2) 0.020(2) 0.018(2) 0.0029(19) 0.0010(19) 0.002(2)
C10 0.021(3) 0.024(2) 0.017(3) -0.0024(19) 0.000(2) -0.004(2)

loop_
_atom_type_symbol
_atom_type_description
_atom_type_scat_dispersion_real
_atom_type_scat_dispersion_imag
_atom_type_scat_source
C C 0.0033 0.0016 'International Tables Vol C Tables 4.2.6.8 and 6.1.1.4'
H H 0.0000 0.0000 'International Tables Vol C Tables 4.2.6.8 and 6.1.1.4'
Ni Ni 0.3393 1.1124 'International Tables Vol C Tables 4.2.6.8 and 6.1.1.4'
O O 0.0106 0.0060 'International Tables Vol C Tables 4.2.6.8 and 6.1.1.4'

loop_
_geom_angle_atom_site_label_1
_geom_angle_atom_site_label_2
_geom_angle_atom_site_label_3
_geom_angle
_geom_angle_site_symmetry_1
_geom_angle_site_symmetry_3
O1 Ni1 O2 176.35(19) . 3_456
O1 Ni1 O2W 90.95(13) . .
O2 Ni1 O2W 91.56(13) 3_456 .
O1 Ni1 O4 86.61(15) . 4_655
O2 Ni1 O4 90.63(17) 3_456 4_655
O2W Ni1 O4 92.43(12) . 4_655
O1 Ni1 O1W 89.95(17) . .
O2 Ni1 O1W 92.86(19) 3_456 .
O2W Ni1 O1W 86.26(14) . .
O4 Ni1 O1W 176.30(17) 4_655 .
O1 Ni1 O2W 96.23(13) . 3_556
O2 Ni1 O2W 81.46(13) 3_456 3_556
O2W Ni1 O2W 171.81(5) . 3_556
O4 Ni1 O2W 91.92(13) 4_655 3_556
O1W Ni1 O2W 89.81(14) . 3_556
C9 O1 Ni1 131.5(3) . .
Ni1 O1W H1WA 117.7 . .
Ni1 O1W H1WB 128.9 . .
H1WA O1W H1WB 109.1 . .
C9 O2 Ni1 142.7(3) . 3_556
Ni1 O2W Ni1 121.56(14) . 3_456
Ni1 O2W H2WA 108.6 . .
Ni1 O2W H2WA 97.5 3_456 .
Ni1 O2W H2WB 117.7 . .
Ni1 O2W H2WB 101.4 3_456 .
H2WA O2W H2WB 107.7 . .
C10 O4 Ni1 124.7(3) . 4_645
C6 C1 C9 110.0(4) . .
C6 C1 C5 110.1(5) . .
C9 C1 C5 115.5(4) . .
C6 C1 C2 109.6(5) . .
C9 C1 C2 111.0(4) . .
C5 C1 C2 100.3(4) . .
C8 C2 C3 110.7(5) . .
C8 C2 C7 108.6(7) . .
C3 C2 C7 111.1(6) . .
C8 C2 C1 111.0(5) . .
C3 C2 C1 101.9(5) . .
C7 C2 C1 113.5(6) . .
C4 C3 C10 115.0(4) . .
C4 C3 C2 108.3(5) . .
C10 C3 C2 113.2(4) . .
C4 C3 H3A 106.6 . .
C10 C3 H3A 106.6 . .
C2 C3 H3A 106.6 . .
C3 C4 C5 104.6(5) . .
C3 C4 H4A 110.8 . .
C5 C4 H4A 110.8 . .
C3 C4 H4B 110.8 . .
C5 C4 H4B 110.8 . .
H4A C4 H4B 108.9 . .
C1 C5 C4 105.5(5) . .
C1 C5 H5A 110.6 . .
C4 C5 H5A 110.6 . .
C1 C5 H5B 110.6 . .
C4 C5 H5B 110.6 . .
H5A C5 H5B 108.8 . .
C1 C6 H6A 109.5 . .
C1 C6 H6B 109.5 . .
H6A C6 H6B 109.5 . .
C1 C6 H6C 109.5 . .
H6A C6 H6C 109.5 . .
H6B C6 H6C 109.5 . .
C2 C7 H7A 109.5 . .
C2 C7 H7B 109.5 . .
H7A C7 H7B 109.5 . .
C2 C7 H7C 109.5 . .
H7A C7 H7C 109.5 . .
H7B C7 H7C 109.5 . .
C2 C8 H8A 109.5 . .
C2 C8 H8B 109.5 . .
H8A C8 H8B 109.5 . .
C2 C8 H8C 109.5 . .
H8A C8 H8C 109.5 . .
H8B C8 H8C 109.5 . .
O2 C9 O1 126.1(4) . .
O2 C9 C1 115.3(4) . .
O1 C9 C1 118.6(4) . .
O4 C10 O3 123.6(4) . .
O4 C10 C3 118.0(4) . .
O3 C10 C3 118.5(5) . .

loop_
_geom_bond_atom_site_label_1
_geom_bond_atom_site_label_2
_geom_bond_distance
_geom_bond_site_symmetry_2
Ni1 O1 2.011(3) .
Ni1 O2 2.013(3) 3_456
Ni1 O2W 2.058(3) .
Ni1 O4 2.073(3) 4_655
Ni1 O1W 2.076(4) .
Ni1 O2W 2.091(3) 3_556
O1 C9 1.248(5) .
O1W H1WA 0.8500 .
O1W H1WB 0.8500 .
O2 C9 1.242(5) .
O2 Ni1 2.013(3) 3_556
O2W Ni1 2.091(3) 3_456
O2W H2WA 0.8500 .
O2W H2WB 0.8500 .
O3 C10 1.262(6) .
O4 C10 1.258(6) .
O4 Ni1 2.073(3) 4_645
C1 C6 1.494(7) .
C1 C9 1.531(6) .
C1 C5 1.545(8) .
C1 C2 1.573(8) .
C2 C8 1.537(9) .
C2 C3 1.541(8) .
C2 C7 1.567(10) .
C3 C4 1.498(8) .
C3 C10 1.534(6) .
C3 H3A 0.9800 .
C4 C5 1.579(9) .
C4 H4A 0.9700 .
C4 H4B 0.9700 .
C5 H5A 0.9700 .
C5 H5B 0.9700 .
C6 H6A 0.9600 .
C6 H6B 0.9600 .
C6 H6C 0.9600 .
C7 H7A 0.9600 .
C7 H7B 0.9600 .
C7 H7C 0.9600 .
C8 H8A 0.9600 .
C8 H8B 0.9600 .
C8 H8C 0.9600 .
